data_2000015
loop_
_publ_author_name
'Jin, Song'
'Popp, Friedrich'
'Boettcher, Shannon W.'
'Yuan, Min'
'Oertel, Catherine M.'
'DiSalvo, Francis J.'

_publ_section_title
;
 Synthesis, characterization and properties of
 Mo6S8(4-tert-butylpyridine)6 and related M6S8L6 cluster complexes (M =
 Mo, W)
;
_journal_issue 16
_journal_name_full 'Journal of the Chemical Society, Dalton Transactions'
_journal_page_first 3096
_journal_paper_doi 10.1039/b202246j
_journal_year 2002
_chemical_formula_moiety 'Mo6 S8 (C10H8N2)6'
_chemical_formula_sum 'C90 H83 Mo6 N17 S8'
_chemical_formula_weight 2234.85
_chemical_name_common 'molybdenum sulfide cluster with bipyridyl'
_chemical_name_systematic
; 
octakis(mu!3$-sulfido)-hexakis(4,4'-bipyridyl) 
-hexa-molybdenum pentakis(aniline) solvate 
;
_space_group_IT_number 2
_symmetry_cell_setting triclinic
_symmetry_space_group_name_Hall '-P 1'
_symmetry_space_group_name_H-M 'P -1'
_atom_sites_solution_hydrogens geom
_atom_sites_solution_primary direct
_atom_sites_solution_secondary difmap
_audit_creation_method SHELXL-97
_cell_angle_alpha 99.506(3)
_cell_angle_beta 98.305(3)
_cell_angle_gamma 96.087(3)
_cell_formula_units_Z 1
_cell_length_a 9.3457(9)
_cell_length_b 15.7644(16)
_cell_length_c 15.7752(16)
_cell_measurement_temperature 173(2)
_cell_volume 2248.0(4)
_computing_cell_refinement 'Bruker SAINT'
_computing_data_collection 'BRUKER SMART'
_computing_data_reduction SHELXTL
_computing_molecular_graphics SHELXTL
_computing_publication_material SHELXTL
_computing_structure_refinement 'SHELXL-97 (Sheldrick, 1997)'
_computing_structure_solution 'SHELXS-97 (Sheldrick, 1990)'
_diffrn_ambient_temperature 173(2)
_diffrn_measured_fraction_theta_full 0.995
_diffrn_measured_fraction_theta_max 0.995
_diffrn_measurement_method '\w scans'
_diffrn_radiation_monochromator graphite
_diffrn_radiation_source 'fine-focus sealed tube'
_diffrn_radiation_type MoK\a
_diffrn_radiation_wavelength 0.71073
_diffrn_reflns_av_R_equivalents 0.0523
_diffrn_reflns_av_sigmaI/netI 0.0774
_diffrn_reflns_limit_h_max 10
_diffrn_reflns_limit_h_min -10
_diffrn_reflns_limit_k_max 17
_diffrn_reflns_limit_k_min -17
_diffrn_reflns_limit_l_max 17
_diffrn_reflns_limit_l_min -17
_diffrn_reflns_number 14629
_diffrn_reflns_theta_full 22.72
_diffrn_reflns_theta_max 22.72
_diffrn_reflns_theta_min 2.22
_diffrn_standards_decay_% 0
_exptl_absorpt_coefficient_mu 1.053
_exptl_absorpt_correction_T_max 1
_exptl_absorpt_correction_T_min 0.594114
_exptl_absorpt_correction_type empirical
_exptl_crystal_colour 'dark red'
_exptl_crystal_density_diffrn 1.651
_exptl_crystal_density_meas ?
_exptl_crystal_density_method .
_exptl_crystal_description plate
_exptl_crystal_F_000 1122
_exptl_crystal_size_max 0.15
_exptl_crystal_size_mid 0.10
_exptl_crystal_size_min 0.04
_refine_diff_density_max 0.733
_refine_diff_density_min -0.511
_refine_diff_density_rms 0.103
_refine_ls_extinction_method none
_refine_ls_goodness_of_fit_ref 0.989
_refine_ls_hydrogen_treatment mixed
_refine_ls_matrix_type full
_refine_ls_number_parameters 458
_refine_ls_number_reflns 6007
_refine_ls_number_restraints 0
_refine_ls_restrained_S_all 0.989
_refine_ls_R_factor_all 0.0872
_refine_ls_R_factor_gt 0.0435
_refine_ls_shift/su_max 0.003
_refine_ls_shift/su_mean 0.000
_refine_ls_structure_factor_coef Fsqd
_refine_ls_weighting_details 'calc w=1/[\s^2^(Fo^2^)+(0.0377P)^2^+0.0000P] where P=(Fo^2^+2Fc^2^)/3'
_refine_ls_weighting_scheme calc
_refine_ls_wR_factor_gt 0.0787
_refine_ls_wR_factor_ref 0.0905
_reflns_number_gt 3947
_reflns_number_total 6007
_reflns_threshold_expression >2sigma(I)
_cod_data_source_file b202246j.txt
_cod_data_source_block final_2
_cod_database_code 2000015

loop_
_symmetry_equiv_pos_as_xyz
'x, y, z'
'-x, -y, -z'

loop_
_atom_site_label
_atom_site_type_symbol
_atom_site_fract_x
_atom_site_fract_y
_atom_site_fract_z
_atom_site_U_iso_or_equiv
_atom_site_adp_type
_atom_site_occupancy
_atom_site_symmetry_multiplicity
_atom_site_calc_flag
_atom_site_refinement_flags
_atom_site_disorder_assembly
_atom_site_disorder_group
Mo1 Mo 1.05758(6) 0.53616(3) -0.09887(4) 0.01635(17) Uani 1 1 d . . .
Mo2 Mo 1.10974(6) 0.40750(3) -0.01472(4) 0.01601(17) Uani 1 1 d . . .
Mo3 Mo 0.83768(6) 0.42978(3) -0.07028(4) 0.01605(17) Uani 1 1 d . . .
S4 S 1.00283(18) 0.38351(11) -0.16874(11) 0.0225(4) Uani 1 1 d . . .
S5 S 1.30292(17) 0.51328(10) -0.03993(11) 0.0200(4) Uani 1 1 d . . .
S6 S 0.80024(18) 0.55385(11) -0.14069(11) 0.0226(4) Uani 1 1 d . . .
S7 S 1.10230(18) 0.68354(10) -0.01235(11) 0.0220(4) Uani 1 1 d . . .
N101 N 1.1286(6) 0.5762(3) -0.2201(3) 0.0216(13) Uani 1 1 d . . .
C102 C 1.2678(7) 0.6013(4) -0.2263(5) 0.0341(19) Uani 1 1 d . . .
H10A H 1.3414 0.6024 -0.1777 0.041 Uiso 1 1 calc R . .
C103 C 1.3081(8) 0.6255(4) -0.2999(4) 0.0311(18) Uani 1 1 d . . .
H10B H 1.4079 0.6441 -0.3006 0.037 Uiso 1 1 calc R . .
C104 C 1.2061(8) 0.6233(4) -0.3730(4) 0.0277(18) Uani 1 1 d . . .
C105 C 1.0641(8) 0.5977(5) -0.3663(5) 0.038(2) Uani 1 1 d . . .
H10C H 0.9884 0.5962 -0.4139 0.046 Uiso 1 1 calc R . .
C106 C 1.0312(8) 0.5742(5) -0.2903(4) 0.0355(19) Uani 1 1 d . . .
H10D H 0.9321 0.5552 -0.2882 0.043 Uiso 1 1 calc R . .
C107 C 1.2442(8) 0.6487(5) -0.4533(5) 0.0309(18) Uani 1 1 d . . .
C108 C 1.1565(9) 0.6193(5) -0.5327(5) 0.049(2) Uani 1 1 d . . .
H10E H 1.0657 0.5842 -0.5366 0.059 Uiso 1 1 calc R . .
C109 C 1.2011(11) 0.6410(6) -0.6063(6) 0.063(3) Uani 1 1 d . . .
H10F H 1.1384 0.6198 -0.6603 0.075 Uiso 1 1 calc R . .
N110 N 1.3260(10) 0.6895(5) -0.6074(5) 0.067(2) Uani 1 1 d . . .
C111 C 1.4101(10) 0.7173(6) -0.5306(6) 0.056(2) Uani 1 1 d . . .
H11B H 1.5008 0.7516 -0.5289 0.067 Uiso 1 1 calc R . .
C112 C 1.3744(9) 0.6998(5) -0.4538(5) 0.040(2) Uani 1 1 d . . .
H11C H 1.4387 0.7225 -0.4006 0.049 Uiso 1 1 calc R . .
N201 N 1.2439(5) 0.2964(3) -0.0318(3) 0.0190(13) Uani 1 1 d . . .
C202 C 1.3869(7) 0.3094(4) -0.0033(4) 0.0256(17) Uani 1 1 d . . .
H20A H 1.4296 0.3656 0.0272 0.031 Uiso 1 1 calc R . .
C203 C 1.4758(7) 0.2466(4) -0.0153(4) 0.0220(17) Uani 1 1 d . . .
H20B H 1.5778 0.2604 0.0047 0.026 Uiso 1 1 calc R . .
C204 C 1.4183(7) 0.1627(4) -0.0566(4) 0.0249(17) Uani 1 1 d . . .
C205 C 1.2684(7) 0.1489(4) -0.0859(4) 0.0278(18) Uani 1 1 d . . .
H20C H 1.2222 0.0932 -0.1156 0.033 Uiso 1 1 calc R . .
C206 C 1.1880(7) 0.2161(4) -0.0718(4) 0.0254(17) Uani 1 1 d . . .
H20D H 1.0858 0.2047 -0.0919 0.030 Uiso 1 1 calc R . .
C207 C 1.5128(7) 0.0932(4) -0.0711(4) 0.0265(18) Uani 1 1 d . . .
C208 C 1.6486(8) 0.0986(5) -0.0251(5) 0.045(2) Uani 1 1 d . . .
H20E H 1.6864 0.1488 0.0177 0.054 Uiso 1 1 calc R . .
C209 C 1.7333(8) 0.0322(5) -0.0392(6) 0.049(2) Uani 1 1 d . . .
H20F H 1.8281 0.0387 -0.0058 0.059 Uiso 1 1 calc R . .
N210 N 1.6883(8) -0.0392(4) -0.0968(5) 0.052(2) Uani 1 1 d . . .
C211 C 1.5560(10) -0.0450(5) -0.1438(6) 0.055(3) Uani 1 1 d . . .
H21B H 1.5219 -0.0954 -0.1871 0.066 Uiso 1 1 calc R . .
C212 C 1.4665(8) 0.0183(5) -0.1327(5) 0.044(2) Uani 1 1 d . . .
H21C H 1.3726 0.0107 -0.1675 0.053 Uiso 1 1 calc R . .
N301 N 0.6436(5) 0.3474(3) -0.1579(3) 0.0220(13) Uani 1 1 d . . .
C302 C 0.5179(7) 0.3800(4) -0.1738(4) 0.0222(17) Uani 1 1 d . . .
H30A H 0.5135 0.4383 -0.1480 0.027 Uiso 1 1 calc R . .
C303 C 0.3956(7) 0.3330(4) -0.2254(4) 0.0229(17) Uani 1 1 d . . .
H30B H 0.3093 0.3595 -0.2345 0.027 Uiso 1 1 calc R . .
C304 C 0.3949(7) 0.2484(4) -0.2644(4) 0.0210(16) Uani 1 1 d . . .
C305 C 0.5238(7) 0.2141(4) -0.2503(4) 0.0213(16) Uani 1 1 d . . .
H30C H 0.5303 0.1562 -0.2767 0.026 Uiso 1 1 calc R . .
C306 C 0.6440(7) 0.2648(4) -0.1970(4) 0.0255(17) Uani 1 1 d . . .
H30D H 0.7318 0.2399 -0.1875 0.031 Uiso 1 1 calc R . .
C307 C 0.2616(7) 0.1974(4) -0.3207(4) 0.0214(16) Uani 1 1 d . . .
C308 C 0.2665(7) 0.1289(4) -0.3851(4) 0.0272(18) Uani 1 1 d . . .
H30E H 0.3574 0.1107 -0.3948 0.033 Uiso 1 1 calc R . .
C309 C 0.1367(8) 0.0856(4) -0.4366(5) 0.0345(19) Uani 1 1 d . . .
H30F H 0.1425 0.0388 -0.4819 0.041 Uiso 1 1 calc R . .
N310 N 0.0047(6) 0.1065(4) -0.4254(4) 0.0386(17) Uani 1 1 d . . .
C311 C 0.0034(7) 0.1720(4) -0.3630(5) 0.039(2) Uani 1 1 d . . .
H31B H -0.0885 0.1891 -0.3541 0.047 Uiso 1 1 calc R . .
C312 C 0.1252(7) 0.2176(4) -0.3094(4) 0.0319(19) Uani 1 1 d . . .
H31C H 0.1155 0.2634 -0.2641 0.038 Uiso 1 1 calc R . .
C401 C 2.0101(8) -0.1298(5) -0.1735(5) 0.0379(19) Uiso 1 1 d . . .
C402 C 1.9815(8) -0.0587(5) -0.2097(5) 0.047(2) Uiso 1 1 d . . .
H40A H 1.9122 -0.0238 -0.1893 0.057 Uiso 1 1 calc R . .
C403 C 2.0526(9) -0.0382(6) -0.2750(6) 0.061(3) Uiso 1 1 d . . .
H40B H 2.0320 0.0110 -0.2999 0.073 Uiso 1 1 calc R . .
C404 C 2.1548(9) -0.0885(5) -0.3053(6) 0.063(3) Uiso 1 1 d . . .
H40C H 2.2030 -0.0744 -0.3512 0.076 Uiso 1 1 calc R . .
C405 C 2.1839(9) -0.1568(5) -0.2690(5) 0.054(2) Uiso 1 1 d . . .
H40D H 2.2554 -0.1904 -0.2885 0.065 Uiso 1 1 calc R . .
C406 C 2.1137(8) -0.1796(5) -0.2044(5) 0.040(2) Uiso 1 1 d . . .
H40E H 2.1350 -0.2291 -0.1804 0.048 Uiso 1 1 calc R . .
N407 N 1.9371(7) -0.1522(4) -0.1090(4) 0.066(2) Uiso 1 1 d . . .
H40F H 1.8715 -0.1209 -0.0905 0.080 Uiso 1 1 calc R . .
H40G H 1.9562 -0.1979 -0.0861 0.080 Uiso 1 1 calc R . .
C501 C 1.3318(9) 0.4070(5) -0.6035(6) 0.058(2) Uiso 1 1 d . . .
H50A H 1.3761 0.4479 -0.6330 0.070 Uiso 1 1 calc R . .
C502 C 1.3201(10) 0.4289(6) -0.5174(6) 0.065(3) Uiso 1 1 d . . .
H50B H 1.3619 0.4851 -0.4867 0.077 Uiso 1 1 calc R . .
C503 C 1.2504(10) 0.3728(6) -0.4733(7) 0.078(3) Uiso 1 1 d . . .
H50C H 1.2406 0.3902 -0.4141 0.094 Uiso 1 1 calc R . .
C504 C 1.1961(10) 0.2920(6) -0.5177(6) 0.082(3) Uiso 1 1 d . . .
H50D H 1.1473 0.2526 -0.4884 0.098 Uiso 1 1 calc R . .
C505 C 1.2087(9) 0.2648(6) -0.6022(6) 0.062(3) Uiso 1 1 d . . .
H50E H 1.1719 0.2071 -0.6308 0.074 Uiso 1 1 calc R . .
C506 C 1.2767(9) 0.3230(5) -0.6466(5) 0.051(2) Uiso 1 1 d . . .
N507 N 1.2951(8) 0.2940(5) -0.7300(5) 0.077(2) Uiso 1 1 d . . .
H50F H 1.3427 0.3287 -0.7579 0.092 Uiso 1 1 calc R . .
H50G H 1.2593 0.2407 -0.7561 0.092 Uiso 1 1 calc R . .
C601 C 1.3889(11) 0.9897(5) -0.5686(6) 0.058(2) Uiso 1 1 d . . .
H60Q H 1.3122 0.9828 -0.6168 0.13(13) Uiso 0.50 1 calc PR A 1
N604 N 1.2938(8) 0.9860(4) -0.6329(5) 0.063(7) Uiso 0.50 1 d P B 2
H60X H 1.2149 0.9478 -0.6419 0.075 Uiso 0.50 1 calc PR B 2
H60Y H 1.3050 1.0216 -0.6696 0.075 Uiso 0.50 1 calc PR B 2
C602 C 1.3822(8) 0.9389(4) -0.5092(5) 0.058(2) Uiso 1 1 d R B .
H60A H 1.2993 0.8964 -0.5156 0.069 Uiso 1 1 calc R . .
C603 C 1.4893(10) 0.9458(6) -0.4404(6) 0.069(3) Uiso 1 1 d . . .
H60B H 1.4834 0.9086 -0.3991 0.083 Uiso 1 1 calc R B .

loop_
_atom_site_aniso_label
_atom_site_aniso_U_11
_atom_site_aniso_U_22
_atom_site_aniso_U_33
_atom_site_aniso_U_23
_atom_site_aniso_U_13
_atom_site_aniso_U_12
Mo1 0.0133(3) 0.0196(3) 0.0160(4) 0.0027(3) 0.0021(3) 0.0027(3)
Mo2 0.0123(3) 0.0171(3) 0.0183(4) 0.0018(3) 0.0023(3) 0.0030(3)
Mo3 0.0130(3) 0.0181(3) 0.0163(4) 0.0006(3) 0.0020(3) 0.0027(3)
S4 0.0197(10) 0.0269(10) 0.0196(10) -0.0013(8) 0.0042(8) 0.0041(8)
S5 0.0145(9) 0.0245(10) 0.0210(10) 0.0034(8) 0.0035(8) 0.0034(8)
S6 0.0188(10) 0.0283(10) 0.0214(10) 0.0066(8) 0.0013(8) 0.0057(8)
S7 0.0193(10) 0.0194(10) 0.0274(11) 0.0045(8) 0.0035(9) 0.0031(8)
N101 0.020(3) 0.020(3) 0.022(3) 0.000(3) 0.001(3) 0.000(3)
C102 0.020(4) 0.052(5) 0.029(5) 0.008(4) 0.000(4) 0.001(4)
C103 0.022(4) 0.049(5) 0.027(5) 0.017(4) 0.008(4) 0.002(4)
C104 0.029(5) 0.027(4) 0.024(4) 0.003(3) 0.001(4) 0.000(3)
C105 0.030(5) 0.063(6) 0.020(5) 0.016(4) -0.004(4) 0.000(4)
C106 0.025(4) 0.060(5) 0.022(5) 0.011(4) 0.001(4) 0.005(4)
C107 0.033(5) 0.039(5) 0.028(5) 0.015(4) 0.016(4) 0.010(4)
C108 0.055(6) 0.068(6) 0.023(5) 0.017(4) 0.001(5) -0.002(5)
C109 0.073(7) 0.073(7) 0.042(6) 0.021(5) 0.002(6) 0.004(6)
N110 0.078(6) 0.082(6) 0.052(6) 0.031(5) 0.029(5) 0.012(5)
C111 0.055(6) 0.070(7) 0.048(6) 0.019(5) 0.015(5) 0.014(5)
C112 0.045(5) 0.055(5) 0.030(5) 0.022(4) 0.016(4) 0.011(4)
N201 0.014(3) 0.020(3) 0.022(3) 0.003(3) 0.006(3) -0.005(2)
C202 0.015(4) 0.025(4) 0.034(5) 0.002(3) 0.000(4) 0.003(3)
C203 0.013(4) 0.026(4) 0.028(4) 0.008(3) -0.001(3) 0.005(3)
C204 0.033(5) 0.027(4) 0.022(4) 0.014(3) 0.014(4) 0.009(3)
C205 0.022(4) 0.019(4) 0.037(5) -0.004(3) 0.002(4) -0.003(3)
C206 0.022(4) 0.029(4) 0.022(4) -0.004(3) 0.004(3) 0.003(3)
C207 0.030(5) 0.022(4) 0.036(5) 0.015(4) 0.017(4) 0.012(3)
C208 0.029(5) 0.031(5) 0.075(6) 0.012(4) 0.004(5) 0.013(4)
C209 0.029(5) 0.043(5) 0.079(7) 0.016(5) 0.011(5) 0.010(4)
N210 0.055(5) 0.041(4) 0.075(6) 0.021(4) 0.032(5) 0.029(4)
C211 0.068(7) 0.039(5) 0.059(6) 0.001(5) 0.013(6) 0.027(5)
C212 0.039(5) 0.038(5) 0.054(6) -0.007(4) 0.008(4) 0.019(4)
N301 0.022(3) 0.022(3) 0.022(3) 0.005(3) 0.004(3) 0.001(3)
C302 0.021(4) 0.019(4) 0.024(4) -0.003(3) 0.002(3) 0.003(3)
C303 0.018(4) 0.031(4) 0.019(4) 0.002(3) -0.001(3) 0.008(3)
C304 0.024(4) 0.022(4) 0.020(4) 0.007(3) 0.010(3) 0.006(3)
C305 0.021(4) 0.019(4) 0.021(4) -0.002(3) 0.005(3) -0.003(3)
C306 0.026(4) 0.028(4) 0.025(4) 0.007(3) 0.008(4) 0.008(3)
C307 0.018(4) 0.023(4) 0.021(4) -0.001(3) 0.001(3) 0.000(3)
C308 0.010(4) 0.032(4) 0.034(5) -0.005(4) 0.001(4) 0.002(3)
C309 0.034(5) 0.029(4) 0.037(5) -0.004(4) 0.007(4) 0.000(4)
N310 0.021(4) 0.036(4) 0.051(4) -0.005(3) 0.002(3) -0.004(3)
C311 0.020(4) 0.033(5) 0.057(6) -0.011(4) 0.001(4) 0.008(4)
C312 0.015(4) 0.038(4) 0.031(5) -0.019(4) -0.006(4) 0.001(3)

loop_
_atom_type_symbol
_atom_type_description
_atom_type_scat_dispersion_real
_atom_type_scat_dispersion_imag
_atom_type_scat_source
C C 0.0033 0.0016 'International Tables Vol C Tables 4.2.6.8 and 6.1.1.4'
H H 0.0000 0.0000 'International Tables Vol C Tables 4.2.6.8 and 6.1.1.4'
N N 0.0061 0.0033 'International Tables Vol C Tables 4.2.6.8 and 6.1.1.4'
S S 0.1246 0.1234 'International Tables Vol C Tables 4.2.6.8 and 6.1.1.4'
Mo Mo -1.6832 0.6857 'International Tables Vol C Tables 4.2.6.8 and 6.1.1.4'

loop_
_geom_angle_atom_site_label_1
_geom_angle_atom_site_label_2
_geom_angle_atom_site_label_3
_geom_angle
_geom_angle_site_symmetry_1
_geom_angle_site_symmetry_3
_geom_angle_publ_flag
N101 Mo1 S5 92.89(14) . . ?
N101 Mo1 S4 92.36(13) . . ?
S5 Mo1 S4 90.26(6) . . ?
N101 Mo1 S7 94.94(13) . . ?
S5 Mo1 S7 89.45(6) . . ?
S4 Mo1 S7 172.70(6) . . ?
N101 Mo1 S6 94.73(14) . . ?
S5 Mo1 S6 172.38(6) . . ?
S4 Mo1 S6 89.57(6) . . ?
S7 Mo1 S6 89.74(6) . . ?
N101 Mo1 Mo2 136.49(12) . 2_765 ?
S5 Mo1 Mo2 117.01(5) . 2_765 ?
S4 Mo1 Mo2 116.67(5) . 2_765 ?
S7 Mo1 Mo2 57.28(4) . 2_765 ?
S6 Mo1 Mo2 56.59(4) . 2_765 ?
N101 Mo1 Mo2 133.60(12) . . ?
S5 Mo1 Mo2 57.34(4) . . ?
S4 Mo1 Mo2 57.10(5) . . ?
S7 Mo1 Mo2 117.04(5) . . ?
S6 Mo1 Mo2 116.63(5) . . ?
Mo2 Mo1 Mo2 89.91(2) 2_765 . ?
N101 Mo1 Mo3 134.40(13) . . ?
S5 Mo1 Mo3 117.19(5) . . ?
S4 Mo1 Mo3 56.71(4) . . ?
S7 Mo1 Mo3 117.24(5) . . ?
S6 Mo1 Mo3 56.80(4) . . ?
Mo2 Mo1 Mo3 60.01(2) 2_765 . ?
Mo2 Mo1 Mo3 59.90(2) . . ?
N101 Mo1 Mo3 135.65(13) . 2_765 ?
S5 Mo1 Mo3 57.14(4) . 2_765 ?
S4 Mo1 Mo3 117.04(5) . 2_765 ?
S7 Mo1 Mo3 57.07(4) . 2_765 ?
S6 Mo1 Mo3 116.44(5) . 2_765 ?
Mo2 Mo1 Mo3 59.90(2) 2_765 2_765 ?
Mo2 Mo1 Mo3 60.00(2) . 2_765 ?
Mo3 Mo1 Mo3 89.92(2) . 2_765 ?
N201 Mo2 S6 92.86(13) . 2_765 ?
N201 Mo2 S4 94.04(13) . . ?
S6 Mo2 S4 173.10(6) 2_765 . ?
N201 Mo2 S5 93.47(13) . . ?
S6 Mo2 S5 89.34(6) 2_765 . ?
S4 Mo2 S5 89.99(6) . . ?
N201 Mo2 S7 93.70(13) . 2_765 ?
S6 Mo2 S7 90.48(6) 2_765 2_765 ?
S4 Mo2 S7 89.33(6) . 2_765 ?
S5 Mo2 S7 172.83(6) . 2_765 ?
N201 Mo2 Mo3 135.40(13) . . ?
S6 Mo2 Mo3 117.72(4) 2_765 . ?
S4 Mo2 Mo3 56.78(4) . . ?
S5 Mo2 Mo3 116.87(5) . . ?
S7 Mo2 Mo3 57.14(4) 2_765 . ?
N201 Mo2 Mo1 134.94(13) . 2_765 ?
S6 Mo2 Mo1 57.71(4) 2_765 2_765 ?
S4 Mo2 Mo1 116.81(4) . 2_765 ?
S5 Mo2 Mo1 116.96(4) . 2_765 ?
S7 Mo2 Mo1 57.31(4) 2_765 2_765 ?
Mo3 Mo2 Mo1 60.06(2) . 2_765 ?
N201 Mo2 Mo1 134.96(13) . . ?
S6 Mo2 Mo1 117.11(5) 2_765 . ?
S4 Mo2 Mo1 57.16(4) . . ?
S5 Mo2 Mo1 56.87(4) . . ?
S7 Mo2 Mo1 117.16(5) 2_765 . ?
Mo3 Mo2 Mo1 60.05(2) . . ?
Mo1 Mo2 Mo1 90.09(2) 2_765 . ?
N201 Mo2 Mo3 134.59(13) . 2_765 ?
S6 Mo2 Mo3 57.12(4) 2_765 2_765 ?
S4 Mo2 Mo3 117.11(5) . 2_765 ?
S5 Mo2 Mo3 57.01(4) . 2_765 ?
S7 Mo2 Mo3 117.27(4) 2_765 2_765 ?
Mo3 Mo2 Mo3 90.01(2) . 2_765 ?
Mo1 Mo2 Mo3 60.00(2) 2_765 2_765 ?
Mo1 Mo2 Mo3 60.01(2) . 2_765 ?
N301 Mo3 S4 92.42(13) . . ?
N301 Mo3 S6 92.03(14) . . ?
S4 Mo3 S6 90.50(6) . . ?
N301 Mo3 S5 94.42(13) . 2_765 ?
S4 Mo3 S5 173.16(6) . 2_765 ?
S6 Mo3 S5 89.32(6) . 2_765 ?
N301 Mo3 S7 94.60(14) . 2_765 ?
S4 Mo3 S7 89.87(6) . 2_765 ?
S6 Mo3 S7 173.35(6) . 2_765 ?
S5 Mo3 S7 89.52(6) 2_765 2_765 ?
N301 Mo3 Mo2 135.35(13) . . ?
S4 Mo3 Mo2 57.34(4) . . ?
S6 Mo3 Mo2 117.60(5) . . ?
S5 Mo3 Mo2 116.94(5) 2_765 . ?
S7 Mo3 Mo2 57.42(4) 2_765 . ?
N301 Mo3 Mo1 133.35(13) . . ?
S4 Mo3 Mo1 57.32(4) . . ?
S6 Mo3 Mo1 57.61(4) . . ?
S5 Mo3 Mo1 117.22(5) 2_765 . ?
S7 Mo3 Mo1 117.44(5) 2_765 . ?
Mo2 Mo3 Mo1 60.05(2) . . ?
N301 Mo3 Mo2 134.62(13) . 2_765 ?
S4 Mo3 Mo2 117.28(5) . 2_765 ?
S6 Mo3 Mo2 56.82(4) . 2_765 ?
S5 Mo3 Mo2 57.28(4) 2_765 2_765 ?
S7 Mo3 Mo2 117.35(5) 2_765 2_765 ?
Mo2 Mo3 Mo2 89.99(2) . 2_765 ?
Mo1 Mo3 Mo2 59.99(2) . 2_765 ?
N301 Mo3 Mo1 136.57(13) . 2_765 ?
S4 Mo3 Mo1 117.35(5) . 2_765 ?
S6 Mo3 Mo1 116.80(5) . 2_765 ?
S5 Mo3 Mo1 56.94(4) 2_765 2_765 ?
S7 Mo3 Mo1 57.39(4) 2_765 2_765 ?
Mo2 Mo3 Mo1 60.04(2) . 2_765 ?
Mo1 Mo3 Mo1 90.08(2) . 2_765 ?
Mo2 Mo3 Mo1 59.99(2) 2_765 2_765 ?
Mo3 S4 Mo2 65.88(4) . . ?
Mo3 S4 Mo1 65.97(4) . . ?
Mo2 S4 Mo1 65.74(4) . . ?
Mo1 S5 Mo3 65.92(4) . 2_765 ?
Mo1 S5 Mo2 65.79(4) . . ?
Mo3 S5 Mo2 65.71(4) 2_765 . ?
Mo2 S6 Mo3 66.06(5) 2_765 . ?
Mo2 S6 Mo1 65.70(5) 2_765 . ?
Mo3 S6 Mo1 65.59(4) . . ?
Mo3 S7 Mo2 65.43(5) 2_765 2_765 ?
Mo3 S7 Mo1 65.54(4) 2_765 . ?
Mo2 S7 Mo1 65.41(5) 2_765 . ?
C106 N101 C102 116.1(6) . . ?
C106 N101 Mo1 120.3(4) . . ?
C102 N101 Mo1 123.6(5) . . ?
N101 C102 C103 122.7(7) . . ?
C102 C103 C104 121.1(7) . . ?
C105 C104 C103 116.0(7) . . ?
C105 C104 C107 121.0(6) . . ?
C103 C104 C107 123.0(6) . . ?
C104 C105 C106 119.9(7) . . ?
N101 C106 C105 124.3(7) . . ?
C108 C107 C112 116.4(7) . . ?
C108 C107 C104 121.7(7) . . ?
C112 C107 C104 121.8(7) . . ?
C109 C108 C107 119.4(8) . . ?
N110 C109 C108 124.7(9) . . ?
C111 N110 C109 115.5(8) . . ?
N110 C111 C112 124.0(9) . . ?
C111 C112 C107 120.0(8) . . ?
C202 N201 C206 116.2(5) . . ?
C202 N201 Mo2 120.4(4) . . ?
C206 N201 Mo2 123.4(4) . . ?
N201 C202 C203 123.6(6) . . ?
C202 C203 C204 120.5(6) . . ?
C203 C204 C205 115.8(6) . . ?
C203 C204 C207 121.6(6) . . ?
C205 C204 C207 122.5(6) . . ?
C206 C205 C204 119.6(6) . . ?
N201 C206 C205 124.2(6) . . ?
C208 C207 C212 115.7(6) . . ?
C208 C207 C204 122.5(6) . . ?
C212 C207 C204 121.7(6) . . ?
C207 C208 C209 121.2(7) . . ?
N210 C209 C208 122.9(8) . . ?
C209 N210 C211 116.7(7) . . ?
N210 C211 C212 123.2(8) . . ?
C211 C212 C207 120.2(7) . . ?
C302 N301 C306 115.9(6) . . ?
C302 N301 Mo3 120.1(4) . . ?
C306 N301 Mo3 124.0(4) . . ?
N301 C302 C303 122.9(6) . . ?
C302 C303 C304 121.3(6) . . ?
C303 C304 C305 116.7(6) . . ?
C303 C304 C307 121.2(5) . . ?
C305 C304 C307 122.1(6) . . ?
C304 C305 C306 119.3(6) . . ?
N301 C306 C305 123.8(6) . . ?
C308 C307 C312 116.4(6) . . ?
C308 C307 C304 122.9(5) . . ?
C312 C307 C304 120.7(5) . . ?
C307 C308 C309 119.5(6) . . ?
N310 C309 C308 123.4(6) . . ?
C311 N310 C309 115.7(6) . . ?
N310 C311 C312 124.6(6) . . ?
C311 C312 C307 120.4(6) . . ?
C402 C401 N407 120.6(7) . . ?
C402 C401 C406 118.6(7) . . ?
N407 C401 C406 120.8(7) . . ?
C403 C402 C401 120.1(8) . . ?
C402 C403 C404 120.7(9) . . ?
C405 C404 C403 119.0(9) . . ?
C404 C405 C406 121.7(8) . . ?
C405 C406 C401 120.0(7) . . ?
C502 C501 C506 118.1(9) . . ?
C501 C502 C503 122.7(9) . . ?
C504 C503 C502 117.6(10) . . ?
C503 C504 C505 122.8(11) . . ?
C504 C505 C506 119.0(9) . . ?
N507 C506 C501 121.5(8) . . ?
N507 C506 C505 118.6(8) . . ?
C501 C506 C505 119.8(8) . . ?
N604 C601 C602 124.6(10) . . ?
N604 C601 C603 115.5(9) . 2_874 ?
C602 C601 C603 119.9(10) . 2_874 ?
C601 C602 C603 122.0(8) . . ?
C602 C603 C601 118.2(9) . 2_874 ?

loop_
_geom_bond_atom_site_label_1
_geom_bond_atom_site_label_2
_geom_bond_distance
_geom_bond_site_symmetry_2
_geom_bond_publ_flag
Mo1 N101 2.275(5) . ?
Mo1 S5 2.4336(16) . ?
Mo1 S4 2.4428(17) . ?
Mo1 S7 2.4530(17) . ?
Mo1 S6 2.4580(17) . ?
Mo1 Mo2 2.6502(7) 2_765 ?
Mo1 Mo2 2.6506(8) . ?
Mo1 Mo3 2.6506(8) . ?
Mo1 Mo3 2.6509(8) 2_765 ?
Mo2 N201 2.263(5) . ?
Mo2 S6 2.4273(18) 2_765 ?
Mo2 S4 2.4413(18) . ?
Mo2 S5 2.4467(18) . ?
Mo2 S7 2.4521(18) 2_765 ?
Mo2 Mo3 2.6464(8) . ?
Mo2 Mo1 2.6502(7) 2_765 ?
Mo2 Mo3 2.6507(8) 2_765 ?
Mo3 N301 2.252(5) . ?
Mo3 S4 2.4257(16) . ?
Mo3 S6 2.4356(18) . ?
Mo3 S5 2.4392(16) 2_765 ?
Mo3 S7 2.4445(18) 2_765 ?
Mo3 Mo2 2.6507(8) 2_765 ?
Mo3 Mo1 2.6509(8) 2_765 ?
S5 Mo3 2.4392(16) 2_765 ?
S6 Mo2 2.4273(18) 2_765 ?
S7 Mo3 2.4445(18) 2_765 ?
S7 Mo2 2.4521(18) 2_765 ?
N101 C106 1.321(8) . ?
N101 C102 1.341(8) . ?
C102 C103 1.370(9) . ?
C103 C104 1.379(9) . ?
C104 C105 1.370(9) . ?
C104 C107 1.470(9) . ?
C105 C106 1.377(9) . ?
C107 C108 1.373(10) . ?
C107 C112 1.387(10) . ?
C108 C109 1.371(10) . ?
C109 N110 1.330(10) . ?
N110 C111 1.324(10) . ?
C111 C112 1.366(10) . ?
N201 C202 1.330(8) . ?
N201 C206 1.332(7) . ?
C202 C203 1.366(8) . ?
C203 C204 1.387(8) . ?
C204 C205 1.392(9) . ?
C204 C207 1.488(8) . ?
C205 C206 1.369(8) . ?
C207 C208 1.355(9) . ?
C207 C212 1.384(9) . ?
C208 C209 1.386(9) . ?
C209 N210 1.311(9) . ?
N210 C211 1.333(10) . ?
C211 C212 1.375(9) . ?
N301 C302 1.338(8) . ?
N301 C306 1.346(7) . ?
C302 C303 1.368(8) . ?
C303 C304 1.373(8) . ?
C304 C305 1.376(8) . ?
C304 C307 1.490(8) . ?
C305 C306 1.387(8) . ?
C307 C308 1.364(8) . ?
C307 C312 1.375(8) . ?
C308 C309 1.398(8) . ?
C309 N310 1.338(8) . ?
N310 C311 1.307(8) . ?
C311 C312 1.370(9) . ?
C401 C402 1.372(10) . ?
C401 N407 1.376(9) . ?
C401 C406 1.400(9) . ?
C402 C403 1.367(10) . ?
C403 C404 1.392(11) . ?
C404 C405 1.336(11) . ?
C405 C406 1.365(10) . ?
C501 C502 1.367(11) . ?
C501 C506 1.393(10) . ?
C502 C503 1.379(11) . ?
C503 C504 1.355(11) . ?
C504 C505 1.357(11) . ?
C505 C506 1.396(11) . ?
C506 N507 1.362(9) . ?
C601 N604 1.238(14) . ?
C601 C602 1.334(11) . ?
C601 C603 1.417(11) 2_874 ?
C602 C603 1.347(11) . ?
C603 C601 1.417(11) 2_874 ?
